data_4504619
loop_
_publ_author_name
'Stephenson, Maria D.'
'Hardie, Michaele J.'

_publ_section_title
;
 Extended Structures of Transition Metal Complexes of
 6,7-Dicyanodipyridoquinoxaline:&#x2009; \p-Stacking, Weak Hydrogen
 Bonding, and CN&#x00B7;&#x00B7;&#x00B7;\p Interactions
;
_journal_issue 2
_journal_name_full 'Crystal Growth &amp; Design'
_journal_page_first 423
_journal_paper_doi 10.1021/cg050366t
_journal_volume 6
_journal_year 2006
_chemical_formula_sum 'C32 H12 Br2 Co N12'
_chemical_formula_weight 783.29
_chemical_name_systematic
; 
 bis(6,7-dicyanodipyridoquinoxaline)cobalt(II) bromide
;
_space_group_IT_number 15
_symmetry_cell_setting monoclinic
_symmetry_space_group_name_Hall '-C 2yc'
_symmetry_space_group_name_H-M 'C 1 2/c 1'
_atom_sites_solution_hydrogens geom
_atom_sites_solution_primary direct
_atom_sites_solution_secondary difmap
_audit_creation_method SHELXL-97
_cell_angle_alpha 90.00
_cell_angle_beta 97.9390(10)
_cell_angle_gamma 90.00
_cell_formula_units_Z 4
_cell_length_a 8.4282(2)
_cell_length_b 12.8044(2)
_cell_length_c 27.6508(6)
_cell_measurement_temperature 150(2)
_cell_volume 2955.42(11)
_computing_structure_refinement 'SHELXL-97 (Sheldrick, 1997)'
_computing_structure_solution 'SHELXS-97 (Sheldrick, 1990)'
_diffrn_ambient_temperature 150(2)
_diffrn_measured_fraction_theta_full 0.999
_diffrn_measured_fraction_theta_max 0.999
_diffrn_measurement_device_type CCD
_diffrn_radiation_monochromator graphite
_diffrn_radiation_source 'fine-focus sealed tube'
_diffrn_radiation_type MoK\a
_diffrn_radiation_wavelength 0.71073
_diffrn_reflns_av_R_equivalents 0.0989
_diffrn_reflns_av_sigmaI/netI 0.0637
_diffrn_reflns_limit_h_max 10
_diffrn_reflns_limit_h_min -10
_diffrn_reflns_limit_k_max 16
_diffrn_reflns_limit_k_min -16
_diffrn_reflns_limit_l_max 35
_diffrn_reflns_limit_l_min -35
_diffrn_reflns_number 18571
_diffrn_reflns_theta_full 27.47
_diffrn_reflns_theta_max 27.47
_diffrn_reflns_theta_min 1.49
_exptl_absorpt_coefficient_mu 3.332
_exptl_absorpt_correction_T_max 0.8002
_exptl_absorpt_correction_T_min 0.5554
_exptl_absorpt_correction_type multi-scan
_exptl_crystal_colour orange
_exptl_crystal_density_diffrn 1.760
_exptl_crystal_density_method 'not measured'
_exptl_crystal_description plate
_exptl_crystal_F_000 1540
_exptl_crystal_size_max 0.20
_exptl_crystal_size_mid 0.13
_exptl_crystal_size_min 0.07
_refine_diff_density_max 0.640
_refine_diff_density_min -1.542
_refine_diff_density_rms 0.234
_refine_ls_extinction_method none
_refine_ls_goodness_of_fit_ref 1.091
_refine_ls_hydrogen_treatment noref
_refine_ls_matrix_type full
_refine_ls_number_parameters 213
_refine_ls_number_reflns 3382
_refine_ls_number_restraints 0
_refine_ls_restrained_S_all 1.091
_refine_ls_R_factor_all 0.0716
_refine_ls_R_factor_gt 0.0428
_refine_ls_shift/su_max 0.000
_refine_ls_shift/su_mean 0.000
_refine_ls_structure_factor_coef Fsqd
_refine_ls_weighting_details 'calc w=1/[\s^2^(Fo^2^)+(0.0713P)^2^+0.0000P] where P=(Fo^2^+2Fc^2^)/3'
_refine_ls_weighting_scheme calc
_refine_ls_wR_factor_gt 0.1001
_refine_ls_wR_factor_ref 0.1299
_reflns_number_gt 2497
_reflns_number_total 3382
_reflns_threshold_expression >2sigma(I)
_cod_data_source_file cg050366tsi20051006_114457.cif
_cod_data_source_block c:
_cod_depositor_comments
;
The following automatic conversions were performed:

'_exptl_absorpt_correction_type' value 'multiscan' changed to
'multi-scan' according to
/home/saulius/struct/CIF-dictionaries/cif_core.dic dictionary named
'cif_core.dic' version 2.4.1 from 2010-06-29.

Automatic conversion script
Id: cif_fix_values 1715 2011-07-08 13:25:40Z adriana 
;
_cod_original_sg_symbol_H-M C2/c
_cod_database_code 4504619

loop_
_symmetry_equiv_pos_as_xyz
'x, y, z'
'-x, y, -z+1/2'
'x+1/2, y+1/2, z'
'-x+1/2, y+1/2, -z+1/2'
'-x, -y, -z'
'x, -y, z-1/2'
'-x+1/2, -y+1/2, -z'
'x+1/2, -y+1/2, z-1/2'

loop_
_atom_site_label
_atom_site_type_symbol
_atom_site_fract_x
_atom_site_fract_y
_atom_site_fract_z
_atom_site_U_iso_or_equiv
_atom_site_adp_type
_atom_site_occupancy
_atom_site_symmetry_multiplicity
_atom_site_calc_flag
_atom_site_refinement_flags
Br1 Br 0.12344(4) 0.08615(3) 0.196409(15) 0.03266(17) Uani 1 1 d .
Co1 Co 0.0000 -0.04763(5) 0.2500 0.02174(19) Uani 1 2 d S
N1 N 0.2205(3) -0.0708(2) 0.29918(11) 0.0225(7) Uani 1 1 d .
N12 N -0.0600(3) -0.1696(2) 0.29874(11) 0.0234(7) Uani 1 1 d .
C16 C 0.0397(5) -0.2679(3) 0.37130(13) 0.0277(8) Uani 1 1 d .
C11 C -0.2004(4) -0.2175(3) 0.29886(14) 0.0274(8) Uani 1 1 d .
H11 H -0.2840 -0.2019 0.2732 0.033 Uiso 1 1 calc R
C2 C 0.3619(4) -0.0236(3) 0.29766(14) 0.0267(8) Uani 1 1 d .
H2 H 0.3694 0.0266 0.2728 0.032 Uiso 1 1 calc R
C13 C 0.2129(4) -0.1425(3) 0.33454(13) 0.0220(8) Uani 1 1 d .
C14 C 0.0600(4) -0.1959(3) 0.33501(13) 0.0223(8) Uani 1 1 d .
C15 C 0.3447(4) -0.1670(3) 0.36948(14) 0.0254(8) Uani 1 1 d .
C9 C -0.1116(5) -0.3140(3) 0.37099(15) 0.0314(9) Uani 1 1 d .
H9 H -0.1303 -0.3619 0.3958 0.038 Uiso 1 1 calc R
C10 C -0.2319(5) -0.2887(3) 0.33425(15) 0.0320(9) Uani 1 1 d .
H10 H -0.3350 -0.3193 0.3330 0.038 Uiso 1 1 calc R
C4 C 0.4904(5) -0.1153(3) 0.36695(15) 0.0315(9) Uani 1 1 d .
H4 H 0.5819 -0.1294 0.3901 0.038 Uiso 1 1 calc R
C3 C 0.4976(4) -0.0445(3) 0.33063(15) 0.0307(9) Uani 1 1 d .
H3 H 0.5954 -0.0095 0.3279 0.037 Uiso 1 1 calc R
N5 N 0.4505(4) -0.2623(3) 0.44155(12) 0.0347(8) Uani 1 1 d .
N8 N 0.1501(4) -0.3592(3) 0.44356(12) 0.0350(8) Uani 1 1 d .
C17 C 0.3239(5) -0.2431(3) 0.40688(14) 0.0284(9) Uani 1 1 d .
C18 C 0.1745(5) -0.2922(3) 0.40818(14) 0.0282(8) Uani 1 1 d .
C20 C 0.2760(6) -0.3776(3) 0.47764(15) 0.0386(10) Uani 1 1 d .
N6 N 0.6520(5) -0.3667(4) 0.54750(15) 0.0624(13) Uani 1 1 d .
N7 N 0.2400(6) -0.5004(3) 0.54999(16) 0.0651(13) Uani 1 1 d .
C7 C 0.2536(7) -0.4475(4) 0.51762(17) 0.0485(12) Uani 1 1 d .
C19 C 0.4247(5) -0.3292(3) 0.47646(15) 0.0381(10) Uani 1 1 d .
C6 C 0.5557(6) -0.3489(4) 0.51550(17) 0.0464(12) Uani 1 1 d .

loop_
_atom_site_aniso_label
_atom_site_aniso_U_11
_atom_site_aniso_U_22
_atom_site_aniso_U_33
_atom_site_aniso_U_23
_atom_site_aniso_U_13
_atom_site_aniso_U_12
Br1 0.0214(2) 0.0344(3) 0.0433(3) 0.01307(17) 0.00841(18) 0.00412(15)
Co1 0.0141(3) 0.0246(4) 0.0264(4) 0.000 0.0024(3) 0.000
N1 0.0149(15) 0.0257(16) 0.0265(17) -0.0001(13) 0.0012(13) 0.0016(12)
N12 0.0190(15) 0.0254(16) 0.0260(17) -0.0027(13) 0.0033(13) -0.0020(12)
C16 0.033(2) 0.0223(19) 0.028(2) -0.0054(16) 0.0048(17) 0.0004(16)
C11 0.022(2) 0.031(2) 0.027(2) -0.0030(16) -0.0010(16) -0.0042(15)
C2 0.0193(19) 0.030(2) 0.031(2) 0.0000(16) 0.0047(16) -0.0039(14)
C13 0.0184(18) 0.026(2) 0.0218(19) -0.0028(15) 0.0030(15) 0.0017(14)
C14 0.0192(18) 0.0254(19) 0.0221(19) -0.0035(15) 0.0023(15) -0.0004(14)
C15 0.0224(19) 0.027(2) 0.026(2) -0.0041(15) 0.0012(16) 0.0052(15)
C9 0.037(2) 0.028(2) 0.031(2) -0.0029(17) 0.0099(18) -0.0049(17)
C10 0.027(2) 0.031(2) 0.040(2) -0.0015(17) 0.0107(18) -0.0092(16)
C4 0.0192(19) 0.042(2) 0.032(2) -0.0063(18) -0.0004(17) 0.0052(16)
C3 0.0136(18) 0.040(2) 0.039(2) -0.0062(19) 0.0058(16) -0.0024(16)
N5 0.034(2) 0.039(2) 0.0295(19) -0.0029(15) -0.0006(16) 0.0131(15)
N8 0.046(2) 0.0269(18) 0.0322(19) 0.0024(15) 0.0081(16) 0.0073(15)
C17 0.032(2) 0.027(2) 0.026(2) -0.0040(16) 0.0015(17) 0.0071(16)
C18 0.037(2) 0.024(2) 0.024(2) 0.0002(15) 0.0052(17) 0.0043(16)
C20 0.057(3) 0.032(2) 0.028(2) 0.0040(18) 0.009(2) 0.016(2)
N6 0.070(3) 0.073(3) 0.040(2) 0.001(2) -0.007(2) 0.034(3)
N7 0.105(4) 0.050(3) 0.044(3) 0.013(2) 0.021(3) 0.021(2)
C7 0.074(4) 0.041(3) 0.031(3) 0.002(2) 0.008(2) 0.020(2)
C19 0.050(3) 0.039(2) 0.025(2) -0.0031(18) -0.0001(19) 0.020(2)
C6 0.056(3) 0.050(3) 0.033(3) -0.001(2) 0.004(2) 0.024(2)

loop_
_atom_type_symbol
_atom_type_description
_atom_type_scat_dispersion_real
_atom_type_scat_dispersion_imag
_atom_type_scat_source
C C 0.0033 0.0016 'International Tables Vol C Tables 4.2.6.8 and 6.1.1.4'
H H 0.0000 0.0000 'International Tables Vol C Tables 4.2.6.8 and 6.1.1.4'
N N 0.0061 0.0033 'International Tables Vol C Tables 4.2.6.8 and 6.1.1.4'
Co Co 0.3494 0.9721 'International Tables Vol C Tables 4.2.6.8 and 6.1.1.4'
Br Br -0.2901 2.4595 'International Tables Vol C Tables 4.2.6.8 and 6.1.1.4'

loop_
_geom_angle_atom_site_label_1
_geom_angle_atom_site_label_2
_geom_angle_atom_site_label_3
_geom_angle
_geom_angle_site_symmetry_1
_geom_angle_site_symmetry_3
N1 Co1 N1 164.27(15) . 2
N1 Co1 N12 92.18(11) . 2
N1 Co1 N12 76.40(11) 2 2
N1 Co1 N12 76.40(11) . .
N1 Co1 N12 92.18(11) 2 .
N12 Co1 N12 87.83(16) 2 .
N1 Co1 Br1 96.29(8) . 2
N1 Co1 Br1 94.15(8) 2 2
N12 Co1 Br1 169.72(8) 2 2
N12 Co1 Br1 88.51(8) . 2
N1 Co1 Br1 94.15(8) . .
N1 Co1 Br1 96.29(8) 2 .
N12 Co1 Br1 88.51(8) 2 .
N12 Co1 Br1 169.72(8) . .
Br1 Co1 Br1 96.66(3) 2 .
C2 N1 C13 117.4(3) . .
C2 N1 Co1 127.4(3) . .
C13 N1 Co1 115.2(2) . .
C11 N12 C14 116.9(3) . .
C11 N12 Co1 128.0(2) . .
C14 N12 Co1 114.9(2) . .
C14 C16 C9 118.4(3) . .
C14 C16 C18 119.2(3) . .
C9 C16 C18 122.4(4) . .
N12 C11 C10 124.0(3) . .
N1 C2 C3 123.2(4) . .
N1 C13 C15 122.6(3) . .
N1 C13 C14 117.1(3) . .
C15 C13 C14 120.3(3) . .
N12 C14 C16 122.8(3) . .
N12 C14 C13 116.3(3) . .
C16 C14 C13 120.9(3) . .
C13 C15 C4 118.3(4) . .
C13 C15 C17 118.7(3) . .
C4 C15 C17 123.0(3) . .
C10 C9 C16 118.9(4) . .
C9 C10 C11 118.9(3) . .
C3 C4 C15 118.7(3) . .
C4 C3 C2 119.8(3) . .
C19 N5 C17 116.0(4) . .
C20 N8 C18 116.1(4) . .
N5 C17 C18 121.2(4) . .
N5 C17 C15 117.8(4) . .
C18 C17 C15 120.9(3) . .
N8 C18 C17 122.1(4) . .
N8 C18 C16 117.9(4) . .
C17 C18 C16 120.0(3) . .
N8 C20 C19 122.0(4) . .
N8 C20 C7 118.0(4) . .
C19 C20 C7 120.0(4) . .
N7 C7 C20 177.6(6) . .
N5 C19 C20 122.5(4) . .
N5 C19 C6 117.8(4) . .
C20 C19 C6 119.6(4) . .
N6 C6 C19 176.1(6) . .

loop_
_geom_bond_atom_site_label_1
_geom_bond_atom_site_label_2
_geom_bond_distance
_geom_bond_site_symmetry_2
Br1 Co1 2.5765(6) .
Co1 N1 2.166(3) .
Co1 N1 2.166(3) 2
Co1 N12 2.168(3) 2
Co1 N12 2.168(3) .
Co1 Br1 2.5765(6) 2
N1 C2 1.342(4) .
N1 C13 1.350(5) .
N12 C11 1.332(4) .
N12 C14 1.364(4) .
C16 C14 1.390(5) .
C16 C9 1.404(5) .
C16 C18 1.452(5) .
C11 C10 1.390(5) .
C2 C3 1.387(5) .
C13 C15 1.403(5) .
C13 C14 1.460(5) .
C15 C4 1.406(5) .
C15 C17 1.448(6) .
C9 C10 1.371(6) .
C4 C3 1.360(6) .
N5 C19 1.331(6) .
N5 C17 1.355(5) .
N8 C20 1.339(5) .
N8 C18 1.338(5) .
C17 C18 1.413(5) .
C20 C19 1.403(7) .
C20 C7 1.455(7) .
N6 C6 1.138(5) .
N7 C7 1.141(6) .
C19 C6 1.456(6) .
